data_7213296
loop_
_publ_author_name
'Kemperman, Gerardus J.'
'de Gelder, Rene'
'Dommerholt, Frederik J.'
'Raemakers-Franken, Petronella C.'
'Klunder, Antonius J. H.'
'Zwanenburg, Binne'

_publ_contact_author
;
        Dr. R. de Gelder
        Crystallography Department
        University of Nijmegen
        Toernooiveld 1
        6525 ED  Nijmegen
        The Netherlands
;
_publ_section_title
;
 Induced fit phenomena in clathrate structures of cephalosporins
;
_journal_issue 7
_journal_name_full 'Journal of the Chemical Society, Perkin Transactions 2'
_journal_page_first 1425
_journal_paper_doi 10.1039/b001692f
_journal_year 2000
_chemical_formula_sum 'C42 H60 N8 O15 S2'
_chemical_formula_weight 981.10
_chemical_name_systematic
; 
Cephradine/2,2'-bipyridyl complex    
;
_space_group_IT_number 5
_symmetry_cell_setting monoclinic
_symmetry_space_group_name_Hall 'C 2y'
_symmetry_space_group_name_H-M 'C 1 2 1'
_atom_sites_solution_hydrogens geom
_atom_sites_solution_primary direct
_atom_sites_solution_secondary difmap
_audit_creation_date 1999-05-04
_audit_creation_method 'SHELXL, adapted and expanded'
_cell_angle_alpha 90.00
_cell_angle_beta 104.644(3)
_cell_angle_gamma 90.00
_cell_formula_units_Z 2
_cell_length_a 23.0227(8)
_cell_length_b 7.1467(4)
_cell_length_c 14.5544(4)
_cell_measurement_reflns_used 25
_cell_measurement_temperature 173(2)
_cell_measurement_theta_max 45.680
_cell_measurement_theta_min 40.106
_cell_volume 2316.94(17)
_computing_data_collection
;
CAD4 EXPRESS (Enraf-Nonius, 1994)
;
_computing_data_reduction
;
local programs (Smits et al., 1988),
profile analysis (Lehman & Larsen, 1974, Grant & Gabe, 1978),
EMPABS (North et al., 1968)
;
_computing_molecular_graphics
;
PLUTON (Spek, 1993),
PLATON (Spek, 1990, 1995)
;
_computing_structure_refinement 'SHELXL-97 (Sheldrick, 1997)'
_computing_structure_solution
;
DIRDIF (Beurskens et al., 1996),
PATTY (Beurskens et al., 1987)
;
_diffrn_ambient_temperature 173(2)
_diffrn_measurement_device 'Nonius CAD4'
_diffrn_measurement_method \w/2\q-scan
_diffrn_radiation_monochromator graphite
_diffrn_radiation_source 'fine-focus sealed tube'
_diffrn_radiation_type CuK\a
_diffrn_radiation_wavelength 1.54184
_diffrn_reflns_av_R_equivalents 0.0102
_diffrn_reflns_av_sigmaI/netI 0.0176
_diffrn_reflns_limit_h_max 0
_diffrn_reflns_limit_h_min -28
_diffrn_reflns_limit_k_max 0
_diffrn_reflns_limit_k_min -8
_diffrn_reflns_limit_l_max 17
_diffrn_reflns_limit_l_min -17
_diffrn_reflns_number 2453
_diffrn_reflns_theta_full 69.95
_diffrn_reflns_theta_max 69.95
_diffrn_reflns_theta_min 3.14
_diffrn_standards_decay_% 1.337
_diffrn_standards_interval_time 7200
_diffrn_standards_number 3
_exptl_absorpt_coefficient_mu 1.700
_exptl_absorpt_correction_T_max 1.115
_exptl_absorpt_correction_T_min 0.950
_exptl_absorpt_correction_type experimental
_exptl_crystal_colour 'transparent colourless'
_exptl_crystal_density_diffrn 1.406
_exptl_crystal_density_method 'not measured'
_exptl_crystal_description 'regular platelet'
_exptl_crystal_F_000 1040
_exptl_crystal_size_max 0.31
_exptl_crystal_size_mid 0.17
_exptl_crystal_size_min 0.09
_refine_diff_density_max 0.322
_refine_diff_density_min -0.245
_refine_diff_density_rms 0.058
_refine_ls_abs_structure_Flack -0.01(2)
_refine_ls_extinction_method none
_refine_ls_goodness_of_fit_all 1.095
_refine_ls_goodness_of_fit_ref 1.095
_refine_ls_hydrogen_treatment mixed
_refine_ls_matrix_type full
_refine_ls_number_parameters 384
_refine_ls_number_reflns 2387
_refine_ls_number_restraints 1
_refine_ls_restrained_S_all 1.094
_refine_ls_R_factor_all 0.0398
_refine_ls_R_factor_gt 0.0370
_refine_ls_R_factor_obs 0.0370
_refine_ls_shift/esd_max 0.001
_refine_ls_shift/esd_mean 0.000
_refine_ls_shift/su_max 0.001
_refine_ls_shift/su_mean 0.000
_refine_ls_structure_factor_coef Fsqd
_refine_ls_weighting_details
;
w=1/[\s^2^(Fo^2^)+(0.0694P)^2^+1.4272P] where P=(Fo^2^+2Fc^2^)/3
;
_refine_ls_weighting_scheme calc
_refine_ls_wR_factor_all 0.1036
_refine_ls_wR_factor_gt 0.1005
_refine_ls_wR_factor_obs 0.1005
_refine_ls_wR_factor_ref 0.1036
_reflns_number_gt 2263
_reflns_number_observed 2263
_reflns_number_total 2387
_reflns_observed_criterion >2sigma(I)
_reflns_threshold_expression >2sigma(I)
_cod_data_source_file b001692fsup1.cif
_cod_data_source_block CFBIPI
_cod_depositor_comments
;
The following automatic conversions were performed:
'_publ_contact_autor' tag replaced with '_publ_contact_author'.

Automatic conversion script
Id: cif_correct_tags 1440 2010-10-19 06:21:57Z saulius 

The following automatic conversions were performed:

'_geom_bond_publ_flag' value 'Y' changed to 'y' according to
/home/saulius/struct/CIF-dictionaries/cif_core.dic dictionary named
'cif_core.dic' version 2.4.2 from 2011-04-26 (33
times).

'_geom_angle_publ_flag' value 'Y' changed to 'y' according
to /home/saulius/struct/CIF-dictionaries/cif_core.dic dictionary
named 'cif_core.dic' version 2.4.2 from 2011-04-26 (46 times).

Automatic conversion script
Id: cif_fix_values 1891 2012-01-12 08:04:46Z andrius 
;
_cod_original_cell_volume 2316.94(16)
_cod_original_sg_symbol_H-M 'C 2'
_cod_database_code 7213296

loop_
_symmetry_equiv_pos_as_xyz
'x, y, z'
'-x, y, -z'
'x+1/2, y+1/2, z'
'-x+1/2, y+1/2, -z'

loop_
_atom_site_label
_atom_site_type_symbol
_atom_site_fract_x
_atom_site_fract_y
_atom_site_fract_z
_atom_site_U_iso_or_equiv
_atom_site_adp_type
_atom_site_occupancy
_atom_site_calc_flag
_atom_site_refinement_flags
S1 S 0.18312(3) 0.01254(12) 0.67631(5) 0.02620(19) Uani 1 d .
C2 C 0.10433(14) 0.0653(5) 0.6267(2) 0.0264(6) Uani 1 d .
H2A H 0.0980(19) 0.186(7) 0.598(3) 0.040(12) Uiso 1 d .
H2B H 0.0915(18) -0.036(7) 0.580(3) 0.042(12) Uiso 1 d .
C3 C 0.06315(13) 0.0653(5) 0.6934(2) 0.0283(7) Uani 1 d .
C4 C 0.08281(12) 0.0779(6) 0.7880(2) 0.0283(7) Uani 1 d .
N5 N 0.14473(10) 0.1019(4) 0.82984(16) 0.0259(6) Uani 1 d .
C6 C 0.19082(13) 0.1520(5) 0.7810(2) 0.0220(6) Uani 1 d .
H6 H 0.1911(15) 0.274(6) 0.766(2) 0.018(8) Uiso 1 d .
C7 C 0.23838(12) 0.0857(5) 0.8720(2) 0.0219(6) Uani 1 d .
H7 H 0.2624(15) 0.184(5) 0.906(2) 0.017(8) Uiso 1 d .
C8 C 0.18367(12) 0.0351(5) 0.90954(18) 0.0228(7) Uani 1 d .
C9 C 0.04392(14) 0.0893(8) 0.8579(2) 0.0428(10) Uani 1 d .
C10 C -0.00228(14) 0.0611(7) 0.6420(3) 0.0365(8) Uani 1 d .
H10A H -0.013(2) -0.083(8) 0.610(4) 0.058(15) Uiso 1 d .
H10B H -0.006(2) 0.166(9) 0.602(4) 0.057(14) Uiso 1 d .
H10C H -0.027(2) 0.054(8) 0.688(3) 0.053(13) Uiso 1 d .
O11 O 0.00056(11) -0.0200(8) 0.8474(2) 0.0705(13) Uani 1 d .
O12 O 0.05640(12) 0.2161(5) 0.91853(17) 0.0497(8) Uani 1 d .
O13 O 0.17644(9) -0.0390(4) 0.98057(14) 0.0314(6) Uani 1 d .
N14 N 0.27547(11) -0.0710(4) 0.86477(18) 0.0245(5) Uani 1 d .
H14 H 0.260(2) -0.201(8) 0.861(3) 0.059(15) Uiso 1 d .
C15 C 0.33394(14) -0.0445(5) 0.8657(2) 0.0292(8) Uani 1 d .
O16 O 0.35752(11) 0.1092(5) 0.8697(2) 0.0478(7) Uani 1 d .
C17 C 0.36855(17) -0.2240(7) 0.8610(2) 0.0430(11) Uani 1 d .
H17 H 0.366(2) -0.300(8) 0.914(4) 0.055(13) Uiso 1 d .
N18 N 0.43343(14) -0.1671(9) 0.8830(2) 0.0732(18) Uani 1 d .
H18A H 0.4568 -0.2707 0.8860 0.110 Uiso 1 calc R
H18B H 0.4435 -0.1065 0.9398 0.110 Uiso 1 calc R
H18C H 0.4393 -0.0895 0.8366 0.110 Uiso 1 calc R
C19 C 0.34954(17) -0.3237(6) 0.7663(2) 0.0374(9) Uani 1 d .
C20 C 0.34218(18) -0.2109(6) 0.6774(3) 0.0349(8) Uani 1 d .
H20A H 0.319(2) -0.107(8) 0.677(3) 0.046(13) Uiso 1 d .
H20B H 0.384(2) -0.151(7) 0.677(3) 0.043(12) Uiso 1 d .
C21 C 0.32218(17) -0.3246(6) 0.5891(3) 0.0371(8) Uani 1 d .
H21 H 0.319(2) -0.261(8) 0.525(3) 0.048(13) Uiso 1 d .
C22 C 0.31346(18) -0.5075(7) 0.5889(3) 0.0455(9) Uani 1 d .
H22 H 0.300(2) -0.570(8) 0.526(4) 0.056(14) Uiso 1 d .
C23 C 0.3236(3) -0.6199(7) 0.6772(4) 0.0630(15) Uani 1 d .
H23A H 0.353(2) -0.714(10) 0.678(4) 0.064(16) Uiso 1 d .
H23B H 0.286(3) -0.687(10) 0.675(4) 0.075(18) Uiso 1 d .
C24 C 0.3404(2) -0.5073(7) 0.7647(3) 0.0580(13) Uani 1 d .
H24 H 0.348(2) -0.586(8) 0.818(4) 0.062(15) Uiso 1 d .
N30 N 0.54333(12) 0.0649(5) 0.62253(18) 0.0294(6) Uani 1 d .
C31 C 0.53224(12) 0.0672(5) 0.5270(2) 0.0246(6) Uani 1 d .
C32 C 0.57823(14) 0.0734(5) 0.4810(2) 0.0293(6) Uani 1 d .
H32 H 0.5675(18) 0.084(8) 0.411(3) 0.049(12) Uiso 1 d .
C33 C 0.63715(15) 0.0735(6) 0.5347(2) 0.0328(7) Uani 1 d .
H33 H 0.6673(18) 0.072(7) 0.505(3) 0.037(10) Uiso 1 d .
C34 C 0.64909(15) 0.0700(5) 0.6324(2) 0.0327(7) Uani 1 d .
H34 H 0.687(2) 0.057(8) 0.671(3) 0.056(14) Uiso 1 d .
C35 C 0.60093(15) 0.0658(6) 0.6726(2) 0.0332(7) Uani 1 d .
H35 H 0.603(2) 0.061(9) 0.751(3) 0.066(15) Uiso 1 d .
O40 O 0.72391(11) 0.0712(4) 0.86974(17) 0.0377(6) Uani 1 d .
O50 O 0.61591(13) 0.0469(7) 0.9128(2) 0.0696(12) Uani 1 d .
O60 O 0.47138(12) 0.1106(7) 0.76260(19) 0.0644(10) Uani 1 d .
O70 O 0.5000 0.1945(10) 1.0000 0.098(2) Uani 1 d S

loop_
_atom_site_aniso_label
_atom_site_aniso_U_11
_atom_site_aniso_U_22
_atom_site_aniso_U_33
_atom_site_aniso_U_23
_atom_site_aniso_U_13
_atom_site_aniso_U_12
S1 0.0248(3) 0.0329(4) 0.0219(3) -0.0057(3) 0.0078(2) 0.0027(3)
C2 0.0292(14) 0.0284(17) 0.0205(13) -0.0018(12) 0.0040(11) 0.0018(13)
C3 0.0238(14) 0.0339(17) 0.0247(14) -0.0024(13) 0.0019(11) 0.0060(13)
C4 0.0167(12) 0.0418(18) 0.0254(14) -0.0024(14) 0.0037(11) 0.0081(14)
N5 0.0187(11) 0.0392(16) 0.0191(11) -0.0026(11) 0.0033(9) 0.0093(11)
C6 0.0224(13) 0.0221(15) 0.0207(13) -0.0026(12) 0.0038(11) 0.0038(12)
C7 0.0183(13) 0.0244(14) 0.0228(13) -0.0029(12) 0.0046(10) 0.0023(13)
C8 0.0182(12) 0.0293(19) 0.0205(13) -0.0047(13) 0.0040(10) 0.0064(12)
C9 0.0242(16) 0.080(3) 0.0231(15) -0.0003(18) 0.0035(12) 0.020(2)
C10 0.0252(15) 0.048(2) 0.0311(16) -0.0017(16) -0.0019(13) 0.0054(16)
O11 0.0259(12) 0.140(4) 0.0513(15) -0.025(2) 0.0196(11) -0.0211(19)
O12 0.0437(14) 0.079(2) 0.0272(12) -0.0064(14) 0.0111(10) 0.0255(15)
O13 0.0258(10) 0.0455(16) 0.0238(10) 0.0047(10) 0.0078(8) 0.0040(10)
N14 0.0198(12) 0.0258(13) 0.0278(12) -0.0020(11) 0.0058(9) 0.0051(11)
C15 0.0213(14) 0.046(2) 0.0213(13) 0.0094(14) 0.0080(11) 0.0103(14)
O16 0.0258(12) 0.058(2) 0.0622(17) 0.0115(15) 0.0162(12) -0.0046(13)
C17 0.0397(19) 0.068(3) 0.0262(16) 0.0166(18) 0.0173(14) 0.037(2)
N18 0.0272(15) 0.168(5) 0.0234(13) 0.003(2) 0.0042(12) 0.044(3)
C19 0.0428(18) 0.045(2) 0.0330(17) 0.0169(16) 0.0255(15) 0.0268(17)
C20 0.043(2) 0.037(2) 0.0273(16) 0.0087(15) 0.0137(14) 0.0078(17)
C21 0.0419(19) 0.039(2) 0.0329(18) 0.0049(16) 0.0145(15) 0.0018(17)
C22 0.048(2) 0.039(2) 0.057(2) -0.002(2) 0.0259(18) -0.001(2)
C23 0.084(4) 0.036(2) 0.089(4) 0.013(2) 0.059(3) 0.011(2)
C24 0.087(3) 0.046(3) 0.059(2) 0.029(2) 0.052(2) 0.034(3)
N30 0.0315(13) 0.0335(15) 0.0218(11) 0.0015(11) 0.0039(9) 0.0016(12)
C31 0.0267(15) 0.0224(14) 0.0239(13) 0.0007(12) 0.0051(11) 0.0017(13)
C32 0.0323(15) 0.0301(15) 0.0270(14) 0.0004(13) 0.0105(12) 0.0002(14)
C33 0.0309(15) 0.0290(16) 0.0395(17) 0.0000(15) 0.0111(13) 0.0020(15)
C34 0.0292(15) 0.0251(15) 0.0383(17) 0.0027(15) -0.0014(13) 0.0005(14)
C35 0.0363(16) 0.0326(18) 0.0268(15) 0.0014(13) 0.0008(12) 0.0014(15)
O40 0.0424(13) 0.0305(12) 0.0340(12) -0.0036(10) -0.0020(10) 0.0003(11)
O50 0.0512(16) 0.111(4) 0.0457(15) -0.023(2) 0.0101(12) -0.002(2)
O60 0.0417(14) 0.112(3) 0.0422(14) -0.0005(19) 0.0159(11) -0.0043(19)
O70 0.145(6) 0.080(4) 0.049(3) 0.000 -0.013(3) 0.000

loop_
_atom_type_symbol
_atom_type_description
_atom_type_scat_dispersion_real
_atom_type_scat_dispersion_imag
_atom_type_scat_source
C C 0.0181 0.0091 'International Tables Vol C Tables 4.2.6.8 and 6.1.1.4'
H H 0.0000 0.0000 'International Tables Vol C Tables 4.2.6.8 and 6.1.1.4'
N N 0.0311 0.0180 'International Tables Vol C Tables 4.2.6.8 and 6.1.1.4'
O O 0.0492 0.0322 'International Tables Vol C Tables 4.2.6.8 and 6.1.1.4'
S S 0.3331 0.5567 'International Tables Vol C Tables 4.2.6.8 and 6.1.1.4'

loop_
_geom_angle_atom_site_label_1
_geom_angle_atom_site_label_2
_geom_angle_atom_site_label_3
_geom_angle
_geom_angle_site_symmetry_3
_geom_angle_publ_flag
C6 S1 C2 95.56(14) . y
C3 C2 S1 117.9(2) . y
C4 C3 C10 123.3(3) . y
C4 C3 C2 123.6(3) . y
C10 C3 C2 113.0(3) . y
C3 C4 N5 119.6(3) . y
C3 C4 C9 126.1(3) . y
N5 C4 C9 114.0(3) . y
C8 N5 C4 134.5(3) . y
C8 N5 C6 95.6(2) . y
C4 N5 C6 126.7(2) . y
N5 C6 C7 87.3(2) . y
N5 C6 S1 110.4(2) . y
C7 C6 S1 116.7(2) . y
N14 C7 C8 113.6(3) . y
N14 C7 C6 118.6(2) . y
C8 C7 C6 84.9(2) . y
O13 C8 N5 132.7(3) . y
O13 C8 C7 135.1(2) . y
N5 C8 C7 92.1(2) . y
O11 C9 O12 125.2(3) . y
O11 C9 C4 118.3(4) . y
O12 C9 C4 116.3(4) . y
C15 N14 C7 120.0(3) . y
O16 C15 N14 123.7(3) . y
O16 C15 C17 122.0(3) . y
N14 C15 C17 114.3(3) . y
N18 C17 C19 111.4(3) . y
N18 C17 C15 105.4(4) . y
C19 C17 C15 113.8(3) . y
C24 C19 C20 122.3(4) . y
C24 C19 C17 119.2(4) . y
C20 C19 C17 118.5(4) . y
C21 C20 C19 113.2(4) . y
C22 C21 C20 123.6(4) . y
C21 C22 C23 122.9(5) . y
C24 C23 C22 113.7(4) . y
C19 C24 C23 124.1(4) . y
C35 N30 C31 117.6(3) . y
N30 C31 C32 121.9(3) . y
N30 C31 C31 116.5(3) 2_656 y
C32 C31 C31 121.5(3) 2_656 y
C33 C32 C31 119.1(3) . y
C34 C33 C32 119.6(3) . y
C33 C34 C35 117.8(3) . y
N30 C35 C34 124.1(3) . y

loop_
_geom_bond_atom_site_label_1
_geom_bond_atom_site_label_2
_geom_bond_distance
_geom_bond_site_symmetry_2
_geom_bond_publ_flag
S1 C6 1.792(3) . y
S1 C2 1.814(3) . y
C2 C3 1.519(4) . y
C3 C4 1.339(4) . y
C3 C10 1.503(4) . y
C4 N5 1.412(4) . y
C4 C9 1.518(4) . y
N5 C8 1.361(4) . y
N5 C6 1.463(4) . y
C6 C7 1.563(4) . y
C7 N14 1.428(4) . y
C7 C8 1.538(4) . y
C8 O13 1.210(4) . y
C9 O11 1.246(6) . y
C9 O12 1.247(6) . y
N14 C15 1.356(4) . y
C15 O16 1.221(5) . y
C15 C17 1.521(5) . y
C17 N18 1.502(6) . y
C17 C19 1.515(6) . y
C19 C24 1.329(7) . y
C19 C20 1.497(5) . y
C20 C21 1.492(6) . y
C21 C22 1.323(6) . y
C22 C23 1.483(7) . y
C23 C24 1.473(8) . y
N30 C35 1.342(4) . y
N30 C31 1.348(4) . y
C31 C32 1.389(4) . y
C31 C31 1.494(5) 2_656 y
C32 C33 1.384(4) . y
C33 C34 1.379(5) . y
C34 C35 1.379(5) . y
